data_1527180
loop_
_publ_author_name
'Brachtel, G.'
'Hoppe, R.'

_publ_section_title
;
 Ueber Oxoferrate mit isolierten Anionen. Zur Kenntnis von Na8 Fe2 O7
;
_journal_name_full 'Zeitschrift fuer Anorganische und Allgemeine Chemie'
_journal_page_first 15
_journal_page_last 24
_journal_volume 438
_journal_year 1978
_chemical_formula_sum 'Fe2 Na8 O7'
_chemical_name_systematic 'Na8 (Fe2 O7)'
_space_group_IT_number 14
_symmetry_space_group_name_Hall '-P 2ybc'
_symmetry_space_group_name_H-M 'P 1 21/c 1'
_cell_angle_alpha 90
_cell_angle_beta 107.73
_cell_angle_gamma 90
_cell_formula_units_Z 4
_cell_length_a 8.723
_cell_length_b 11.019
_cell_length_c 10.103
_cell_volume 924.963
_citation_journal_id_ASTM ZAACAB
_cod_data_source_file Brachtel_ZAACAB_1978_1538.cif
_cod_data_source_block Fe2Na8O7
_cod_database_code 1527180

loop_
_symmetry_equiv_pos_as_xyz
x,y,z
-x,y+1/2,-z+1/2
-x,-y,-z
x,-y-1/2,z-1/2

loop_
_atom_site_label
_atom_site_type_symbol
_atom_site_fract_x
_atom_site_fract_y
_atom_site_fract_z
_atom_site_occupancy
_atom_site_U_iso_or_equiv
O4 O-2 0.25105 0.32464 0.81558 1 0.0
Na5 Na+1 0.71362 0.7504 0.93001 1 0.0
O3 O-2 0.67476 0.11816 0.79985 1 0.0
Na4 Na+1 0.43414 0.47096 0.85485 1 0.0
Na2 Na+1 0.74445 0.44791 0.78797 1 0.0
Fe1 Fe+3 0.09293 0.20324 0.77346 1 0.0
Na3 Na+1 0.91445 0.96195 0.85636 1 0.0
Na6 Na+1 0.49843 0.23175 0.87093 1 0.0
Fe2 Fe+3 0.69087 0.21647 0.65362 1 0.0
O2 O-2 0.45703 0.84848 0.89159 1 0.0
O5 O-2 0.10694 0.10967 0.93213 1 0.0
O7 O-2 0.8962 0.61138 0.87955 1 0.0
Na1 Na+1 0.89399 0.24086 0.96685 1 0.0
Na8 Na+1 0.11983 0.4757 0.9227 1 0.0
O6 O-2 0.32739 0.6171 0.00348 1 0.0
Na7 Na+1 0.66025 0.0048 0.98314 1 0.0
O1 O-2 0.10451 0.79796 0.78318 1 0.0
